data_7237116
loop_
_publ_author_name
'Wu, Jianglin'
'Yang, Daobin'
'Wang, Qingfen'
'Yang, Lin'
'Sasabe, Hisahiro'
'Sano, Takeshi'
'Kido, Junji'
'Lu, Zhiyun'
'Huang, Yan'

_publ_section_title
;
 Central dicyanomethylene-substituted unsymmetrical squaraines and their
 application in organic solar cells
;
_journal_issue 14
_journal_name_full 'Journal of Materials Chemistry A'
_journal_page_first 5797
_journal_paper_doi 10.1039/C8TA00750K
_journal_volume 6
_journal_year 2018
_chemical_formula_moiety 'C33 H36 N4 O2 S'
_chemical_formula_sum 'C33 H36 N4 O2 S'
_chemical_formula_weight 552.72
_chemical_melting_point 500
_chemical_name_systematic
4-((3-Butylbenzo[d]thiazol-3-ium-2-yl)methylene)-2-(4-(dibutylamino)-2-hydroxyphenyl)-3-(dicyanomethylene)-cyclobut-1-enolate
_space_group_crystal_system monoclinic
_space_group_IT_number 14
_space_group_name_Hall '-P 2ybc'
_space_group_name_H-M_alt 'P 1 21/c 1'
_atom_sites_solution_hydrogens geom
_atom_sites_solution_primary direct
_audit_creation_date 2016-10-28
_audit_creation_method
;
Olex2 1.2
(compiled 2016.09.09 svn.r3337 for OlexSys, GUI svn.r5227)
;
_audit_update_record
;
2018-01-09 deposited with the CCDC.
2018-02-22 downloaded from the CCDC.
;
_cell_angle_alpha 90
_cell_angle_beta 105.910(6)
_cell_angle_gamma 90
_cell_formula_units_Z 4
_cell_length_a 8.9009(5)
_cell_length_b 29.0765(17)
_cell_length_c 11.7440(6)
_cell_measurement_reflns_used 4884
_cell_measurement_temperature 143.00(10)
_cell_measurement_theta_max 28.9260
_cell_measurement_theta_min 3.4210
_cell_volume 2923.0(3)
_computing_cell_refinement
;
CrysAlisPro, Agilent Technologies,
Version 1.171.37.35 (release 13-08-2014 CrysAlis171 .NET)
(compiled Aug 13 2014,18:06:01)
;
_computing_data_collection
;
CrysAlisPro, Agilent Technologies,
Version 1.171.37.35 (release 13-08-2014 CrysAlis171 .NET)
(compiled Aug 13 2014,18:06:01)
;
_computing_data_reduction
;
CrysAlisPro, Agilent Technologies,
Version 1.171.37.35 (release 13-08-2014 CrysAlis171 .NET)
(compiled Aug 13 2014,18:06:01)
;
_computing_molecular_graphics 'Olex2 (Dolomanov et al., 2009)'
_computing_publication_material 'Olex2 (Dolomanov et al., 2009)'
_computing_structure_refinement 'ShelXL (Sheldrick, 2015)'
_computing_structure_solution 'ShelXS (Sheldrick, 2008)'
_diffrn_ambient_environment N~2~
_diffrn_ambient_temperature 143.00(10)
_diffrn_detector 'CCD plate'
_diffrn_detector_area_resol_mean 16.0874
_diffrn_detector_type Eos
_diffrn_measured_fraction_theta_full 0.998
_diffrn_measured_fraction_theta_max 0.998
_diffrn_measurement_details
;
#__ type_ start__ end____ width___ exp.time_
  1 omega  -83.00  -57.00   1.0000   12.5000
omega____ theta____ kappa____ phi______ frames
    -      -14.9669  174.0000  -54.0000 26

#__ type_ start__ end____ width___ exp.time_
  2 omega  -49.00  -24.00   1.0000   12.5000
omega____ theta____ kappa____ phi______ frames
    -      -14.9669  114.0000  165.0000 25

#__ type_ start__ end____ width___ exp.time_
  3 omega   16.00   41.00   1.0000   12.5000
omega____ theta____ kappa____ phi______ frames
    -       16.6856 -114.0000   75.0000 25

#__ type_ start__ end____ width___ exp.time_
  4 omega   39.00   64.00   1.0000   12.5000
omega____ theta____ kappa____ phi______ frames
    -       16.6856  174.0000  -54.0000 25

#__ type_ start__ end____ width___ exp.time_
  5 omega  -23.00   24.00   1.0000   12.5000
omega____ theta____ kappa____ phi______ frames
    -      -14.9669  -99.0000 -120.0000 47

#__ type_ start__ end____ width___ exp.time_
  6 omega  -87.00  -37.00   1.0000   12.5000
omega____ theta____ kappa____ phi______ frames
    -      -14.9669 -178.0000  -90.0000 50

#__ type_ start__ end____ width___ exp.time_
  7 omega  -79.00  -46.00   1.0000   12.5000
omega____ theta____ kappa____ phi______ frames
    -      -14.9669  -57.0000 -120.0000 33

#__ type_ start__ end____ width___ exp.time_
  8 omega  -35.00    2.00   1.0000   12.5000
omega____ theta____ kappa____ phi______ frames
    -      -14.9669  -57.0000 -120.0000 37

#__ type_ start__ end____ width___ exp.time_
  9 omega    1.00   62.00   1.0000   12.5000
omega____ theta____ kappa____ phi______ frames
    -       16.6856   57.0000  120.0000 61

#__ type_ start__ end____ width___ exp.time_
 10 omega    0.00   84.00   1.0000   12.5000
omega____ theta____ kappa____ phi______ frames
    -       16.6856   57.0000  -90.0000 84
;
_diffrn_measurement_device 'four-circle diffractometer'
_diffrn_measurement_device_type 'Xcalibur, Eos'
_diffrn_measurement_method '\w scans'
_diffrn_orient_matrix_UB_11 -0.0045841000
_diffrn_orient_matrix_UB_12 0.0120582000
_diffrn_orient_matrix_UB_13 -0.0533293000
_diffrn_orient_matrix_UB_21 -0.0183740000
_diffrn_orient_matrix_UB_22 -0.0208195000
_diffrn_orient_matrix_UB_23 -0.0322900000
_diffrn_orient_matrix_UB_31 -0.0807055000
_diffrn_orient_matrix_UB_32 0.0040507000
_diffrn_orient_matrix_UB_33 -0.0073029000
_diffrn_radiation_monochromator graphite
_diffrn_radiation_probe x-ray
_diffrn_radiation_type MoK\a
_diffrn_radiation_wavelength 0.71073
_diffrn_reflns_av_R_equivalents 0.0486
_diffrn_reflns_av_unetI/netI 0.0454
_diffrn_reflns_Laue_measured_fraction_full 0.998
_diffrn_reflns_Laue_measured_fraction_max 0.998
_diffrn_reflns_limit_h_max 11
_diffrn_reflns_limit_h_min -10
_diffrn_reflns_limit_k_max 32
_diffrn_reflns_limit_k_min -36
_diffrn_reflns_limit_l_max 14
_diffrn_reflns_limit_l_min -14
_diffrn_reflns_number 25400
_diffrn_reflns_point_group_measured_fraction_full 0.998
_diffrn_reflns_point_group_measured_fraction_max 0.998
_diffrn_reflns_theta_full 25.242
_diffrn_reflns_theta_max 26.372
_diffrn_reflns_theta_min 2.920
_diffrn_source 'Enhance (Mo) X-ray Source'
_exptl_absorpt_coefficient_mu 0.147
_exptl_absorpt_correction_T_max 1.00000
_exptl_absorpt_correction_T_min 0.53344
_exptl_absorpt_correction_type multi-scan
_exptl_absorpt_process_details
;
CrysAlisPro, Agilent Technologies,
Version 1.171.37.35 (release 13-08-2014 CrysAlis171 .NET)
(compiled Aug 13 2014,18:06:01)
Empirical absorption correction using spherical harmonics,
 implemented in SCALE3 ABSPACK scaling algorithm.
;
_exptl_crystal_colour green
_exptl_crystal_density_diffrn 1.256
_exptl_crystal_density_method 'not measured'
_exptl_crystal_F_000 1176
_exptl_crystal_recrystallization_method 'Re-crystallisation from solvent: n-Hexane/CH2Cl2'
_refine_diff_density_max 0.410
_refine_diff_density_min -0.277
_refine_diff_density_rms 0.046
_refine_ls_extinction_method none
_refine_ls_goodness_of_fit_ref 1.034
_refine_ls_hydrogen_treatment constr
_refine_ls_matrix_type full
_refine_ls_number_parameters 365
_refine_ls_number_reflns 5961
_refine_ls_number_restraints 0
_refine_ls_restrained_S_all 1.034
_refine_ls_R_factor_all 0.0925
_refine_ls_R_factor_gt 0.0632
_refine_ls_shift/su_max 0.001
_refine_ls_shift/su_mean 0.000
_refine_ls_structure_factor_coef Fsqd
_refine_ls_weighting_details 'w=1/[\s^2^(Fo^2^)+(0.0522P)^2^+1.9416P] where P=(Fo^2^+2Fc^2^)/3'
_refine_ls_weighting_scheme calc
_refine_ls_wR_factor_gt 0.1387
_refine_ls_wR_factor_ref 0.1552
_reflns_Friedel_coverage 0.000
_reflns_number_gt 4256
_reflns_number_total 5961
_reflns_threshold_expression 'I > 2\s(I)'
_cod_data_source_file c8ta00750k2.cif
_cod_data_source_block 161027_s1_wjl
_cod_database_code 7237116
_chemical_oxdiff_formula c12h12n2o2
_shelx_space_group_comment
;
The symmetry employed for this shelxl refinement is uniquely defined
by the following loop, which should always be used as a source of
symmetry information in preference to the above space-group names.
They are only intended as comments.
;
_reflns_odcompleteness_completeness 99.77
_reflns_odcompleteness_iscentric 1
_reflns_odcompleteness_theta 26.32
_olex2_refinement_description
;
1. Fixed Uiso
 At 1.2 times of:
  All C(H) groups, All C(H,H) groups
 At 1.5 times of:
  All C(H,H,H) groups, All O(H) groups
2.a Secondary CH2 refined with riding coordinates:
 C8(H8A,H8B), C9(H9A,H9B), C10(H10A,H10B), C26(H26A,H26B), C27(H27A,H27B),
 C28(H28A,H28B), C30(H30A,H30B), C31(H31A,H31B), C32(H32A,H32B)
2.b Aromatic/amide H refined with riding coordinates:
 C2(H2A), C3(H3), C4(H4), C5(H5), C12(H12), C22(H22), C24(H24), C25(H25)
2.c Idealised Me refined as rotating group:
 C11(H11A,H11B,H11C), C29(H29A,H29B,H29C), C33(H33A,H33B,H33C)
2.d Idealised tetrahedral OH refined as rotating group:
 O2(H2)
;
_shelx_shelxl_version_number 2014/7
_olex2_submission_special_instructions 'No special instructions were received'

loop_
_space_group_symop_operation_xyz
'x, y, z'
'-x, y+1/2, -z+1/2'
'-x, -y, -z'
'x, -y-1/2, z-1/2'

loop_
_atom_site_label
_atom_site_type_symbol
_atom_site_fract_x
_atom_site_fract_y
_atom_site_fract_z
_atom_site_U_iso_or_equiv
_atom_site_adp_type
_atom_site_occupancy
_atom_site_site_symmetry_order
_atom_site_calc_flag
_atom_site_refinement_flags_posn
S1 S 0.36375(8) 0.54785(2) 0.50161(6) 0.04630(19) Uani 1 1 d .
O1 O 0.2485(2) 0.48518(6) 0.65192(15) 0.0549(5) Uani 1 1 d .
O2 O 0.1632(3) 0.44680(7) 0.82337(16) 0.0688(6) Uani 1 1 d .
H2 H 0.1897 0.4594 0.7674 0.103 Uiso 1 1 calc GR
N1 N 0.3095(2) 0.54241(7) 0.27718(18) 0.0436(5) Uani 1 1 d .
N2 N -0.0998(3) 0.42765(10) 0.1330(2) 0.0739(8) Uani 1 1 d .
N3 N -0.3020(4) 0.34383(11) 0.3504(2) 0.0847(9) Uani 1 1 d .
N4 N -0.0605(3) 0.31251(9) 0.9316(2) 0.0629(7) Uani 1 1 d .
C1 C 0.4607(3) 0.58529(9) 0.4314(2) 0.0477(6) Uani 1 1 d .
C2 C 0.5683(3) 0.61907(10) 0.4829(3) 0.0598(8) Uani 1 1 d .
H2A H 0.5950 0.6248 0.5657 0.072 Uiso 1 1 calc R
C3 C 0.6347(4) 0.64402(11) 0.4095(3) 0.0687(9) Uani 1 1 d .
H3 H 0.7089 0.6673 0.4423 0.082 Uiso 1 1 calc R
C4 C 0.5953(4) 0.63572(11) 0.2888(3) 0.0675(9) Uani 1 1 d .
H4 H 0.6444 0.6532 0.2406 0.081 Uiso 1 1 calc R
C5 C 0.4872(4) 0.60295(10) 0.2369(3) 0.0580(7) Uani 1 1 d .
H5 H 0.4596 0.5978 0.1539 0.070 Uiso 1 1 calc R
C6 C 0.4195(3) 0.57763(9) 0.3103(2) 0.0457(6) Uani 1 1 d .
C7 C 0.2693(3) 0.52239(9) 0.3679(2) 0.0407(6) Uani 1 1 d .
C8 C 0.2436(3) 0.52976(10) 0.1505(2) 0.0520(7) Uani 1 1 d .
H8A H 0.2269 0.5581 0.1018 0.062 Uiso 1 1 calc R
H8B H 0.1407 0.5148 0.1403 0.062 Uiso 1 1 calc R
C9 C 0.3501(4) 0.49729(10) 0.1065(2) 0.0597(8) Uani 1 1 d .
H9A H 0.3106 0.4949 0.0193 0.072 Uiso 1 1 calc R
H9B H 0.4557 0.5111 0.1249 0.072 Uiso 1 1 calc R
C10 C 0.3643(4) 0.44963(11) 0.1575(3) 0.0639(8) Uani 1 1 d .
H10A H 0.2589 0.4360 0.1436 0.077 Uiso 1 1 calc R
H10B H 0.4119 0.4513 0.2442 0.077 Uiso 1 1 calc R
C11 C 0.4640(4) 0.41879(12) 0.1023(3) 0.0775(10) Uani 1 1 d .
H11A H 0.4140 0.4157 0.0173 0.116 Uiso 1 1 calc GR
H11B H 0.4743 0.3884 0.1397 0.116 Uiso 1 1 calc GR
H11C H 0.5678 0.4325 0.1145 0.116 Uiso 1 1 calc GR
C12 C 0.1618(3) 0.48587(9) 0.3544(2) 0.0426(6) Uani 1 1 d .
H12 H 0.1137 0.4762 0.2756 0.051 Uiso 1 1 calc R
C13 C 0.1190(3) 0.46287(8) 0.4421(2) 0.0393(6) Uani 1 1 d .
C14 C 0.1599(3) 0.46245(8) 0.5725(2) 0.0416(6) Uani 1 1 d .
C15 C 0.0532(3) 0.42448(8) 0.5695(2) 0.0390(5) Uani 1 1 d .
C16 C 0.0098(3) 0.42536(8) 0.4418(2) 0.0385(5) Uani 1 1 d .
C17 C -0.0910(3) 0.40346(9) 0.3455(2) 0.0445(6) Uani 1 1 d .
C18 C -0.0954(3) 0.41721(10) 0.2278(2) 0.0504(7) Uani 1 1 d .
C19 C -0.2055(4) 0.37010(10) 0.3514(2) 0.0554(7) Uani 1 1 d .
C20 C 0.0190(3) 0.39758(9) 0.6614(2) 0.0400(6) Uani 1 1 d .
C21 C 0.0799(3) 0.40846(9) 0.7835(2) 0.0445(6) Uani 1 1 d .
C22 C 0.0520(3) 0.38051(9) 0.8703(2) 0.0511(7) Uani 1 1 d .
H22 H 0.0951 0.3889 0.9508 0.061 Uiso 1 1 calc R
C23 C -0.0370(3) 0.34043(9) 0.8448(2) 0.0498(7) Uani 1 1 d .
C24 C -0.1015(4) 0.33018(10) 0.7234(2) 0.0571(7) Uani 1 1 d .
H24 H -0.1658 0.3038 0.7014 0.069 Uiso 1 1 calc R
C25 C -0.0730(3) 0.35746(9) 0.6380(2) 0.0504(7) Uani 1 1 d .
H25 H -0.1177 0.3490 0.5577 0.060 Uiso 1 1 calc R
C26 C -0.1556(4) 0.27079(10) 0.9044(3) 0.0636(8) Uani 1 1 d .
H26A H -0.1243 0.2497 0.9730 0.076 Uiso 1 1 calc R
H26B H -0.1327 0.2553 0.8361 0.076 Uiso 1 1 calc R
C27 C -0.3313(4) 0.27896(12) 0.8758(3) 0.0775(10) Uani 1 1 d .
H27A H -0.3630 0.2989 0.8048 0.093 Uiso 1 1 calc R
H27B H -0.3851 0.2491 0.8551 0.093 Uiso 1 1 calc R
C28 C -0.3881(5) 0.30078(15) 0.9733(4) 0.0991(13) Uani 1 1 d .
H28A H -0.3235 0.3283 1.0026 0.119 Uiso 1 1 calc R
H28B H -0.4970 0.3113 0.9395 0.119 Uiso 1 1 calc R
C29 C -0.3831(7) 0.27057(19) 1.0737(4) 0.1353(19) Uani 1 1 d .
H29A H -0.4331 0.2412 1.0447 0.203 Uiso 1 1 calc GR
H29B H -0.4386 0.2851 1.1256 0.203 Uiso 1 1 calc GR
H29C H -0.2741 0.2651 1.1181 0.203 Uiso 1 1 calc GR
C30 C 0.0208(4) 0.32065(12) 1.0566(3) 0.0728(10) Uani 1 1 d .
H30A H -0.0416 0.3072 1.1064 0.087 Uiso 1 1 calc R
H30B H 0.0279 0.3542 1.0714 0.087 Uiso 1 1 calc R
C31 C 0.1827(5) 0.30043(17) 1.0934(3) 0.1041(14) Uani 1 1 d .
H31A H 0.2476 0.3154 1.0478 0.125 Uiso 1 1 calc R
H31B H 0.1767 0.2672 1.0737 0.125 Uiso 1 1 calc R
C32 C 0.2615(7) 0.3064(2) 1.2257(4) 0.136(2) Uani 1 1 d .
H32A H 0.3753 0.3015 1.2398 0.163 Uiso 1 1 calc R
H32B H 0.2460 0.3385 1.2481 0.163 Uiso 1 1 calc R
C33 C 0.2070(8) 0.2765(2) 1.3004(4) 0.171(3) Uani 1 1 d .
H33A H 0.1937 0.2455 1.2662 0.256 Uiso 1 1 calc GR
H33B H 0.1065 0.2877 1.3083 0.256 Uiso 1 1 calc GR
H33C H 0.2830 0.2756 1.3786 0.256 Uiso 1 1 calc GR

loop_
_atom_site_aniso_label
_atom_site_aniso_U_11
_atom_site_aniso_U_22
_atom_site_aniso_U_33
_atom_site_aniso_U_23
_atom_site_aniso_U_13
_atom_site_aniso_U_12
S1 0.0486(4) 0.0546(4) 0.0347(3) -0.0039(3) 0.0097(3) 0.0024(3)
O1 0.0653(13) 0.0594(12) 0.0337(10) -0.0013(8) 0.0030(9) -0.0124(9)
O2 0.1042(17) 0.0661(14) 0.0326(10) -0.0060(9) 0.0129(11) -0.0280(12)
N1 0.0484(12) 0.0487(13) 0.0339(11) 0.0035(9) 0.0114(9) 0.0082(10)
N2 0.089(2) 0.097(2) 0.0329(14) -0.0048(13) 0.0126(13) -0.0125(16)
N3 0.101(2) 0.085(2) 0.0555(17) 0.0013(15) 0.0000(15) -0.0379(18)
N4 0.0845(19) 0.0608(16) 0.0412(13) 0.0075(11) 0.0132(12) -0.0087(13)
C1 0.0451(15) 0.0488(15) 0.0509(16) 0.0016(12) 0.0160(12) 0.0116(12)
C2 0.0519(17) 0.0614(19) 0.065(2) -0.0077(15) 0.0145(14) -0.0011(14)
C3 0.0552(19) 0.0576(19) 0.095(3) -0.0014(18) 0.0228(18) -0.0022(15)
C4 0.064(2) 0.061(2) 0.085(3) 0.0122(18) 0.0336(18) 0.0028(16)
C5 0.0637(19) 0.0572(18) 0.0595(18) 0.0096(14) 0.0275(15) 0.0110(15)
C6 0.0458(15) 0.0456(15) 0.0479(15) 0.0038(12) 0.0168(12) 0.0091(12)
C7 0.0391(13) 0.0512(15) 0.0309(12) 0.0021(11) 0.0082(10) 0.0111(11)
C8 0.0591(17) 0.0648(18) 0.0308(13) 0.0071(12) 0.0102(12) 0.0076(14)
C9 0.071(2) 0.074(2) 0.0353(14) -0.0009(13) 0.0169(14) -0.0010(16)
C10 0.072(2) 0.075(2) 0.0456(17) -0.0023(15) 0.0181(15) 0.0041(16)
C11 0.079(2) 0.083(2) 0.074(2) -0.0008(19) 0.0284(19) 0.0195(19)
C12 0.0451(14) 0.0512(15) 0.0299(12) -0.0030(11) 0.0079(10) 0.0058(12)
C13 0.0406(13) 0.0429(14) 0.0320(12) -0.0022(10) 0.0059(10) 0.0091(10)
C14 0.0449(14) 0.0444(14) 0.0332(13) -0.0006(11) 0.0069(11) 0.0072(11)
C15 0.0413(13) 0.0425(14) 0.0314(12) -0.0008(10) 0.0069(10) 0.0081(11)
C16 0.0429(13) 0.0390(13) 0.0326(12) -0.0011(10) 0.0087(10) 0.0103(10)
C17 0.0526(15) 0.0472(15) 0.0313(13) -0.0026(11) 0.0072(11) 0.0035(12)
C18 0.0524(16) 0.0590(17) 0.0369(15) -0.0087(12) 0.0075(12) -0.0004(13)
C19 0.070(2) 0.0549(18) 0.0338(14) -0.0031(12) 0.0026(13) -0.0054(15)
C20 0.0429(14) 0.0444(14) 0.0301(12) 0.0008(10) 0.0057(10) 0.0090(11)
C21 0.0524(15) 0.0443(15) 0.0337(13) -0.0027(11) 0.0065(11) 0.0031(12)
C22 0.0650(18) 0.0557(17) 0.0287(13) -0.0006(11) 0.0064(12) 0.0009(14)
C23 0.0601(17) 0.0508(16) 0.0381(14) 0.0061(12) 0.0129(12) 0.0050(13)
C24 0.071(2) 0.0561(17) 0.0402(15) -0.0001(13) 0.0080(13) -0.0099(14)
C25 0.0622(17) 0.0545(16) 0.0295(13) -0.0007(11) 0.0043(12) -0.0013(13)
C26 0.083(2) 0.0548(18) 0.0549(18) 0.0098(14) 0.0216(16) -0.0015(16)
C27 0.086(3) 0.075(2) 0.077(2) 0.0044(18) 0.031(2) -0.0008(19)
C28 0.116(3) 0.106(3) 0.087(3) 0.011(2) 0.048(3) 0.019(3)
C29 0.179(5) 0.158(5) 0.082(3) 0.032(3) 0.056(3) 0.021(4)
C30 0.105(3) 0.073(2) 0.0413(17) 0.0072(15) 0.0221(17) -0.0091(19)
C31 0.103(3) 0.140(4) 0.059(2) 0.016(2) 0.006(2) 0.017(3)
C32 0.139(4) 0.176(5) 0.071(3) 0.024(3) -0.005(3) -0.019(4)
C33 0.223(7) 0.205(7) 0.071(3) 0.041(4) 0.019(4) -0.066(5)

loop_
_atom_type_symbol
_atom_type_description
_atom_type_scat_dispersion_real
_atom_type_scat_dispersion_imag
_atom_type_scat_source
C C 0.0033 0.0016 'International Tables Vol C Tables 4.2.6.8 and 6.1.1.4'
H H 0.0000 0.0000 'International Tables Vol C Tables 4.2.6.8 and 6.1.1.4'
N N 0.0061 0.0033 'International Tables Vol C Tables 4.2.6.8 and 6.1.1.4'
O O 0.0106 0.0060 'International Tables Vol C Tables 4.2.6.8 and 6.1.1.4'
S S 0.1246 0.1234 'International Tables Vol C Tables 4.2.6.8 and 6.1.1.4'

loop_
_geom_angle_atom_site_label_1
_geom_angle_atom_site_label_2
_geom_angle_atom_site_label_3
_geom_angle
C7 S1 C1 91.06(13)
C21 O2 H2 109.5
C6 N1 C8 120.9(2)
C7 N1 C6 114.5(2)
C7 N1 C8 124.6(2)
C23 N4 C26 121.9(2)
C23 N4 C30 121.2(3)
C26 N4 C30 116.7(2)
C2 C1 S1 127.6(2)
C6 C1 S1 111.2(2)
C6 C1 C2 121.2(3)
C1 C2 H2A 121.2
C3 C2 C1 117.6(3)
C3 C2 H2A 121.2
C2 C3 H3 119.4
C2 C3 C4 121.1(3)
C4 C3 H3 119.4
C3 C4 H4 119.2
C5 C4 C3 121.7(3)
C5 C4 H4 119.2
C4 C5 H5 121.2
C4 C5 C6 117.6(3)
C6 C5 H5 121.2
C1 C6 N1 111.8(2)
C1 C6 C5 120.9(3)
C5 C6 N1 127.3(3)
N1 C7 S1 111.39(19)
N1 C7 C12 123.8(2)
C12 C7 S1 124.79(19)
N1 C8 H8A 109.1
N1 C8 H8B 109.1
N1 C8 C9 112.4(2)
H8A C8 H8B 107.9
C9 C8 H8A 109.1
C9 C8 H8B 109.1
C8 C9 H9A 108.4
C8 C9 H9B 108.4
H9A C9 H9B 107.5
C10 C9 C8 115.4(2)
C10 C9 H9A 108.4
C10 C9 H9B 108.4
C9 C10 H10A 109.3
C9 C10 H10B 109.3
C9 C10 C11 111.6(3)
H10A C10 H10B 108.0
C11 C10 H10A 109.3
C11 C10 H10B 109.3
C10 C11 H11A 109.5
C10 C11 H11B 109.5
C10 C11 H11C 109.5
H11A C11 H11B 109.5
H11A C11 H11C 109.5
H11B C11 H11C 109.5
C7 C12 H12 116.4
C13 C12 C7 127.2(2)
C13 C12 H12 116.4
C12 C13 C14 138.3(2)
C12 C13 C16 133.3(2)
C16 C13 C14 88.36(19)
O1 C14 C13 134.8(2)
O1 C14 C15 134.7(2)
C15 C14 C13 90.43(19)
C16 C15 C14 89.90(19)
C20 C15 C14 132.1(2)
C20 C15 C16 137.9(2)
C15 C16 C13 91.28(19)
C17 C16 C13 128.7(2)
C17 C16 C15 140.0(2)
C16 C17 C18 119.9(2)
C16 C17 C19 125.7(2)
C19 C17 C18 114.1(2)
N2 C18 C17 179.1(3)
N3 C19 C17 176.5(3)
C21 C20 C15 122.5(2)
C25 C20 C15 122.5(2)
C25 C20 C21 114.9(2)
O2 C21 C20 123.7(2)
O2 C21 C22 115.1(2)
C22 C21 C20 121.2(2)
C21 C22 H22 118.6
C21 C22 C23 122.8(2)
C23 C22 H22 118.6
N4 C23 C22 122.1(2)
N4 C23 C24 121.7(3)
C22 C23 C24 116.2(2)
C23 C24 H24 119.5
C25 C24 C23 121.0(3)
C25 C24 H24 119.5
C20 C25 H25 118.1
C24 C25 C20 123.8(2)
C24 C25 H25 118.1
N4 C26 H26A 108.6
N4 C26 H26B 108.6
N4 C26 C27 114.6(3)
H26A C26 H26B 107.6
C27 C26 H26A 108.6
C27 C26 H26B 108.6
C26 C27 H27A 108.4
C26 C27 H27B 108.4
H27A C27 H27B 107.4
C28 C27 C26 115.7(3)
C28 C27 H27A 108.4
C28 C27 H27B 108.4
C27 C28 H28A 108.6
C27 C28 H28B 108.6
H28A C28 H28B 107.6
C29 C28 C27 114.6(4)
C29 C28 H28A 108.6
C29 C28 H28B 108.6
C28 C29 H29A 109.5
C28 C29 H29B 109.5
C28 C29 H29C 109.5
H29A C29 H29B 109.5
H29A C29 H29C 109.5
H29B C29 H29C 109.5
N4 C30 H30A 108.9
N4 C30 H30B 108.9
N4 C30 C31 113.2(3)
H30A C30 H30B 107.7
C31 C30 H30A 108.9
C31 C30 H30B 108.9
C30 C31 H31A 109.1
C30 C31 H31B 109.1
C30 C31 C32 112.6(4)
H31A C31 H31B 107.8
C32 C31 H31A 109.1
C32 C31 H31B 109.1
C31 C32 H32A 108.5
C31 C32 H32B 108.5
H32A C32 H32B 107.5
C33 C32 C31 115.0(5)
C33 C32 H32A 108.5
C33 C32 H32B 108.5
C32 C33 H33A 109.5
C32 C33 H33B 109.5
C32 C33 H33C 109.5
H33A C33 H33B 109.5
H33A C33 H33C 109.5
H33B C33 H33C 109.5

loop_
_geom_bond_atom_site_label_1
_geom_bond_atom_site_label_2
_geom_bond_distance
S1 C1 1.732(3)
S1 C7 1.731(2)
O1 C14 1.235(3)
O2 H2 0.8400
O2 C21 1.349(3)
N1 C6 1.397(3)
N1 C7 1.346(3)
N1 C8 1.488(3)
N2 C18 1.144(3)
N3 C19 1.147(4)
N4 C23 1.363(3)
N4 C26 1.464(4)
N4 C30 1.467(4)
C1 C2 1.389(4)
C1 C6 1.386(4)
C2 H2A 0.9500
C2 C3 1.378(4)
C3 H3 0.9500
C3 C4 1.385(5)
C4 H4 0.9500
C4 C5 1.372(4)
C5 H5 0.9500
C5 C6 1.390(4)
C7 C12 1.409(4)
C8 H8A 0.9900
C8 H8B 0.9900
C8 C9 1.525(4)
C9 H9A 0.9900
C9 H9B 0.9900
C9 C10 1.501(4)
C10 H10A 0.9900
C10 H10B 0.9900
C10 C11 1.526(4)
C11 H11A 0.9800
C11 H11B 0.9800
C11 H11C 0.9800
C12 H12 0.9500
C12 C13 1.367(3)
C13 C14 1.474(3)
C13 C16 1.460(3)
C14 C15 1.451(4)
C15 C16 1.444(3)
C15 C20 1.432(3)
C16 C17 1.390(3)
C17 C18 1.429(4)
C17 C19 1.423(4)
C20 C21 1.423(3)
C20 C25 1.409(4)
C21 C22 1.378(4)
C22 H22 0.9500
C22 C23 1.395(4)
C23 C24 1.415(4)
C24 H24 0.9500
C24 C25 1.357(4)
C25 H25 0.9500
C26 H26A 0.9900
C26 H26B 0.9900
C26 C27 1.525(5)
C27 H27A 0.9900
C27 H27B 0.9900
C27 C28 1.512(5)
C28 H28A 0.9900
C28 H28B 0.9900
C28 C29 1.461(5)
C29 H29A 0.9800
C29 H29B 0.9800
C29 H29C 0.9800
C30 H30A 0.9900
C30 H30B 0.9900
C30 C31 1.506(5)
C31 H31A 0.9900
C31 H31B 0.9900
C31 C32 1.529(6)
C32 H32A 0.9900
C32 H32B 0.9900
C32 C33 1.412(6)
C33 H33A 0.9800
C33 H33B 0.9800
C33 H33C 0.9800

loop_
_geom_torsion_atom_site_label_1
_geom_torsion_atom_site_label_2
_geom_torsion_atom_site_label_3
_geom_torsion_atom_site_label_4
_geom_torsion
S1 C1 C2 C3 178.0(2)
S1 C1 C6 N1 0.9(3)
S1 C1 C6 C5 -178.0(2)
S1 C7 C12 C13 -3.4(4)
O1 C14 C15 C16 178.6(3)
O1 C14 C15 C20 -4.2(5)
O2 C21 C22 C23 177.5(3)
N1 C7 C12 C13 177.7(2)
N1 C8 C9 C10 68.9(3)
N4 C23 C24 C25 -177.8(3)
N4 C26 C27 C28 -60.8(4)
N4 C30 C31 C32 -176.1(4)
C1 S1 C7 N1 -1.00(19)
C1 S1 C7 C12 180.0(2)
C1 C2 C3 C4 0.2(4)
C2 C1 C6 N1 -179.7(2)
C2 C1 C6 C5 1.4(4)
C2 C3 C4 C5 1.0(5)
C3 C4 C5 C6 -0.9(4)
C4 C5 C6 N1 -179.0(3)
C4 C5 C6 C1 -0.2(4)
C6 N1 C7 S1 1.8(3)
C6 N1 C7 C12 -179.2(2)
C6 N1 C8 C9 82.7(3)
C6 C1 C2 C3 -1.3(4)
C7 S1 C1 C2 -179.3(3)
C7 S1 C1 C6 0.0(2)
C7 N1 C6 C1 -1.8(3)
C7 N1 C6 C5 177.1(2)
C7 N1 C8 C9 -98.3(3)
C7 C12 C13 C14 -3.3(5)
C7 C12 C13 C16 179.2(2)
C8 N1 C6 C1 177.4(2)
C8 N1 C6 C5 -3.7(4)
C8 N1 C7 S1 -177.34(18)
C8 N1 C7 C12 1.7(4)
C8 C9 C10 C11 176.2(3)
C12 C13 C14 O1 3.2(5)
C12 C13 C14 C15 -177.0(3)
C12 C13 C16 C15 177.1(3)
C12 C13 C16 C17 -3.8(4)
C13 C14 C15 C16 -1.23(18)
C13 C14 C15 C20 176.0(3)
C13 C16 C17 C18 0.3(4)
C13 C16 C17 C19 -173.4(3)
C14 C13 C16 C15 -1.22(18)
C14 C13 C16 C17 177.9(3)
C14 C15 C16 C13 1.24(18)
C14 C15 C16 C17 -177.7(3)
C14 C15 C20 C21 7.5(4)
C14 C15 C20 C25 -170.2(3)
C15 C16 C17 C18 178.9(3)
C15 C16 C17 C19 5.2(5)
C15 C20 C21 O2 6.0(4)
C15 C20 C21 C22 -176.4(2)
C15 C20 C25 C24 176.9(3)
C16 C13 C14 O1 -178.6(3)
C16 C13 C14 C15 1.21(18)
C16 C15 C20 C21 -176.7(3)
C16 C15 C20 C25 5.6(5)
C20 C15 C16 C13 -175.7(3)
C20 C15 C16 C17 5.4(5)
C20 C21 C22 C23 -0.3(4)
C21 C20 C25 C24 -1.0(4)
C21 C22 C23 N4 178.3(3)
C21 C22 C23 C24 -1.5(4)
C22 C23 C24 C25 2.0(4)
C23 N4 C26 C27 -81.1(4)
C23 N4 C30 C31 -83.6(4)
C23 C24 C25 C20 -0.8(5)
C25 C20 C21 O2 -176.2(3)
C25 C20 C21 C22 1.5(4)
C26 N4 C23 C22 179.2(3)
C26 N4 C23 C24 -1.0(4)
C26 N4 C30 C31 90.9(4)
C26 C27 C28 C29 -71.9(5)
C30 N4 C23 C22 -6.6(4)
C30 N4 C23 C24 173.1(3)
C30 N4 C26 C27 104.5(3)
C30 C31 C32 C33 75.5(7)
